data_1576072
loop_
_publ_author_name
'Fukui, Tomoya'
'Tsuchiya, Masahiro'
'Mita, Naoya'
'Fukushima, Takanori'

_publ_section_title
;
 Wrapping a single crystal spin-crossover complex with a single crystal
 non-spin-crossover complex to modulate the spin-transition temperature.
;
_journal_issue 47
_journal_name_full 'Chemical science'
_journal_page_first 22387
_journal_page_last 22393
_journal_paper_doi 10.1039/d5sc04311e
_journal_volume 16
_journal_year 2025
_chemical_formula_moiety 'C24 H18 Fe N10 O4, 2(B F4)'
_chemical_formula_sum 'C24 H18 B2 F8 Fe N10 O4'
_chemical_formula_weight 739.95
_space_group_crystal_system monoclinic
_space_group_IT_number 15
_space_group_name_Hall '-C 2yc'
_space_group_name_H-M_alt 'C 1 2/c 1'
_atom_sites_solution_hydrogens mixed
_atom_sites_solution_primary dual
_audit_creation_date 2022-10-19
_audit_creation_method
;
Olex2 1.5-ac5-023
(compiled 2022.04.12 svn.rca3783a0 for Rigaku Oxford Diffraction, GUI svn.r6498)
;
_audit_update_record
;
2024-12-06 deposited with the CCDC.	2025-10-27 downloaded from the CCDC.
;
_cell_angle_alpha 90
_cell_angle_beta 106.6610(10)
_cell_angle_gamma 90
_cell_formula_units_Z 4
_cell_length_a 17.1400(2)
_cell_length_b 16.0326(2)
_cell_length_c 10.65500(10)
_cell_measurement_reflns_used 15285
_cell_measurement_temperature 93
_cell_measurement_theta_max 71.1550
_cell_measurement_theta_min 3.8320
_cell_volume 2805.06(6)
_computing_cell_refinement 'CrysAlisPro 1.171.42.57a (Rigaku OD, 2022)'
_computing_data_collection 'CrysAlisPro 1.171.42.57a (Rigaku OD, 2022)'
_computing_data_reduction 'CrysAlisPro 1.171.42.57a (Rigaku OD, 2022)'
_computing_molecular_graphics 'Olex2 1.5-ac5-023 (Dolomanov et al., 2009)'
_computing_publication_material 'Olex2 1.5-ac5-023 (Dolomanov et al., 2009)'
_computing_structure_refinement 'SHELXL 2018/3 (Sheldrick, 2015)'
_computing_structure_solution 'SHELXT 2018/2 (Sheldrick, 2018)'
_diffrn_ambient_temperature 93
_diffrn_detector 'Rigaku HyPix-6000 area detector'
_diffrn_detector_area_resol_mean 10.0
_diffrn_detector_type 'HPC area detector'
_diffrn_measured_fraction_theta_full 1.000
_diffrn_measured_fraction_theta_max 0.993
_diffrn_measurement_details
;
List of Runs (angles in degrees, time in seconds):

  # Type    Start    End  Width  t~exp~   \w     \q     \k     \f   Frames
#--------------------------------------------------------------------------
  1  \w    -47.00  83.00   0.50    0.05    --    0.00  77.00 150.00  260
  2  \w    -19.00  83.00   0.50    0.05    --    0.00  19.00   0.00  204
  3  \w    -47.00  83.00   0.50    0.05    --    0.00  77.00-150.00  260
  4  \w   -101.00 -42.00   0.50    0.05    --    0.00-178.00 -90.00  118
  5  \w   -101.00 -42.00   0.50    0.05    --    0.00-178.00  90.00  118
  6  \w    -18.00  58.00   0.50    0.05    --    0.00 -99.00 -30.00  152
  7  \w     35.00  82.00   0.50    0.05    --    0.00-157.00  -8.00   94
  8  \w    -40.00  23.00   0.50    0.06    --   55.18 -19.00-150.00  126
  9  \w    -40.00  23.00   0.50    0.06    --   55.18 -19.00 -60.00  126
 10  \w     26.00  59.00   0.50    0.06    --  110.35 -50.00 -30.00   66
 11  \w     20.00 108.00   0.50    0.06    --  110.35-111.00 -30.00  176
 12  \w     34.00 134.00   0.50    0.06    --  110.35-157.00  -8.00  200
 13  \w     15.00 105.00   0.50    0.06    --  110.35 -91.00 -30.00  180
 14  \w     20.00 108.00   0.50    0.06    --  110.35-111.00  60.00  176
 15  \w     13.00 109.00   0.50    0.06    --   55.18-118.00 146.00  192
 16  \w     22.00 110.00   0.50    0.06    --  110.35-118.00 146.00  176
 17  \w   -142.00 -74.00   0.50    0.06    --  -55.18-125.00-120.00  136
 18  \w   -160.00 -52.00   0.50    0.06    -- -102.00-157.00  -8.00  216
 19  \w   -151.00 -52.00   0.50    0.06    --  -55.18-157.00  -8.00  198
 20  \w   -142.00 -74.00   0.50    0.06    --  -55.18-125.00  30.00  136
 21  \w   -143.00 -80.00   0.50    0.06    --  -55.18-118.00 146.00  126
 22  \w   -149.00 -87.00   0.50    0.06    --  -55.18 -99.00  60.00  124
 23  \w    -19.00  27.00   0.50    0.06    --  -55.18  19.00 120.00   92
 24  \w    -74.00 -19.00   0.50    0.06    -- -102.00  63.00  90.00  110
 25  \w    -74.00 -19.00   0.50    0.06    -- -102.00  63.00  60.00  110
 26  \w    -54.00 -19.00   0.50    0.06    -- -102.00  50.00  30.00   70
 27  \w    -54.00 -19.00   0.50    0.06    -- -102.00  50.00   0.00   70
 28  \w    -54.00 -19.00   0.50    0.06    -- -102.00  50.00 -90.00   70
 29  \w    -54.00 -19.00   0.50    0.06    -- -102.00  50.00-120.00   70
 30  \w    -54.00 -19.00   0.50    0.06    -- -102.00  50.00-180.00   70
 31  \w    -19.00  27.00   0.50    0.06    --  -55.18  19.00-150.00   92
 32  \w    -19.00  27.00   0.50    0.06    --  -55.18  19.00-120.00   92
 33  \w    -19.00  27.00   0.50    0.06    --  -55.18  19.00 -60.00   92
 34  \w    -38.00  27.00   0.50    0.06    --  -55.18  37.00 150.00  130
 35  \w   -175.00 -55.00   0.50    0.06    -- -102.00 -77.00  60.00  240
 36  \w   -109.00 -19.00   0.50    0.06    -- -102.00 118.00-127.00  180
 37  \w   -108.00 -19.00   0.50    0.06    -- -102.00 111.00  30.00  178
 38  \w      8.00 138.00   0.50    0.06    --   55.18  77.00 120.00  260
 39  \w      8.00 138.00   0.50    0.06    --   55.18  77.00 -30.00  260
 40  \w      8.00 138.00   0.50    0.06    --   55.18  77.00  60.00  260
 41  \w     70.00 178.00   0.50    0.06    --  110.35  63.00  30.00  216
 42  \w      8.00 138.00   0.50    0.06    --   55.18  77.00 -90.00  260
 43  \w      8.00 138.00   0.50    0.06    --   55.18  77.00-150.00  260
 44  \w     14.00 107.00   0.50    0.06    --   55.18  57.00-150.00  186
 45  \w     64.00 178.00   0.50    0.06    --  110.35  77.00-180.00  228
 46  \w     87.00 178.00   0.50    0.06    --  110.35 111.00   0.00  182
 47  \w     47.00 146.00   0.50    0.06    --  110.35 178.00  90.00  198
 48  \w     47.00 146.00   0.50    0.06    --  110.35 178.00 -60.00  198
 49  \w     47.00 146.00   0.50    0.06    --  110.35 178.00 -30.00  198
 50  \w     47.00 146.00   0.50    0.06    --  110.35 178.00 -60.00  198
 51  \w     47.00 146.00   0.50    0.06    --  110.35 178.00 -90.00  198
 52  \w     47.00 146.00   0.50    0.06    --  110.35 178.00-180.00  198
 53  \w     57.00 161.00   0.50    0.06    --  110.35 157.00  27.00  208
 54  \w     58.00 137.00   0.50    0.06    --   55.18 157.00  27.00  158
 55  \w     83.00 178.00   0.50    0.06    --  110.35 118.00-127.00  190
 56  \w     79.00 138.00   0.50    0.06    --   55.18 125.00 120.00  118
 57  \w     79.00 138.00   0.50    0.06    --   55.18 125.00 150.00  118
 58  \w     87.00 178.00   0.50    0.06    --  110.35 111.00  90.00  182
 59  \w     87.00 178.00   0.50    0.06    --  110.35 111.00 -90.00  182
 60  \w     84.00 137.00   0.50    0.06    --   55.18 118.00-127.00  106
 61  \w   -100.00 -40.00   0.50    0.05    --    0.00 178.00-150.00  120
 62  \w    -91.00 -31.00   0.50    0.05    --    0.00 157.00  27.00  120
;
_diffrn_measurement_device 'four-circle diffractometer'
_diffrn_measurement_device_type 'Rigaku XtaLAB Synergy-DW'
_diffrn_measurement_method '\w scans'
_diffrn_orient_matrix_type 'CrysAlisPro convention (1999,Acta A55,543-557)'
_diffrn_orient_matrix_UB_11 0.0156074000
_diffrn_orient_matrix_UB_12 -0.0938804000
_diffrn_orient_matrix_UB_13 0.0267579000
_diffrn_orient_matrix_UB_21 -0.0924815000
_diffrn_orient_matrix_UB_22 -0.0160952000
_diffrn_orient_matrix_UB_23 -0.0421057000
_diffrn_orient_matrix_UB_31 0.0017607000
_diffrn_orient_matrix_UB_32 -0.0128823000
_diffrn_orient_matrix_UB_33 -0.1424226000
_diffrn_radiation_monochromator 'multi-layer mirror optics'
_diffrn_radiation_probe x-ray
_diffrn_radiation_type 'Cu K\a'
_diffrn_radiation_wavelength 1.54184
_diffrn_reflns_av_R_equivalents 0.0406
_diffrn_reflns_av_unetI/netI 0.0207
_diffrn_reflns_Laue_measured_fraction_full 1.000
_diffrn_reflns_Laue_measured_fraction_max 0.993
_diffrn_reflns_limit_h_max 21
_diffrn_reflns_limit_h_min -21
_diffrn_reflns_limit_k_max 19
_diffrn_reflns_limit_k_min -19
_diffrn_reflns_limit_l_max 11
_diffrn_reflns_limit_l_min -12
_diffrn_reflns_number 25481
_diffrn_reflns_point_group_measured_fraction_full 1.000
_diffrn_reflns_point_group_measured_fraction_max 0.993
_diffrn_reflns_theta_full 67.684
_diffrn_reflns_theta_max 71.259
_diffrn_reflns_theta_min 3.853
_diffrn_source 'rotating anode X-ray generator'
_diffrn_source_type PhotonJet-DW
_exptl_absorpt_coefficient_mu 5.302
_exptl_absorpt_correction_T_max 1.000
_exptl_absorpt_correction_T_min 0.741
_exptl_absorpt_correction_type gaussian
_exptl_absorpt_process_details
;
CrysAlisPro 1.171.42.57a (Rigaku Oxford Diffraction, 2022)
Numerical absorption correction based on gaussian integration over
a multifaceted crystal model
Empirical absorption correction using spherical harmonics,
implemented in SCALE3 ABSPACK scaling algorithm.
;
_exptl_crystal_colour 'dark red'
_exptl_crystal_colour_modifier dark
_exptl_crystal_colour_primary red
_exptl_crystal_density_diffrn 1.752
_exptl_crystal_description block
_exptl_crystal_F_000 1488
_exptl_crystal_size_max 0.24
_exptl_crystal_size_mid 0.09
_exptl_crystal_size_min 0.08
_refine_diff_density_max 0.197
_refine_diff_density_min -0.410
_refine_diff_density_rms 0.051
_refine_ls_extinction_method none
_refine_ls_goodness_of_fit_ref 1.100
_refine_ls_hydrogen_treatment mixed
_refine_ls_matrix_type full
_refine_ls_number_parameters 233
_refine_ls_number_reflns 2712
_refine_ls_number_restraints 2
_refine_ls_restrained_S_all 1.099
_refine_ls_R_factor_all 0.0281
_refine_ls_R_factor_gt 0.0272
_refine_ls_shift/su_max 0.001
_refine_ls_shift/su_mean 0.000
_refine_ls_structure_factor_coef Fsqd
_refine_ls_weighting_details 'w=1/[\s^2^(Fo^2^)+(0.0340P)^2^+2.6010P] where P=(Fo^2^+2Fc^2^)/3'
_refine_ls_weighting_scheme calc
_refine_ls_wR_factor_gt 0.0703
_refine_ls_wR_factor_ref 0.0708
_reflns_Friedel_coverage 0.000
_reflns_number_gt 2625
_reflns_number_total 2712
_reflns_threshold_expression 'I > 2\s(I)'
_cod_data_source_file d5sc04311e2.cif
_cod_data_source_block Fecdpp_93K
_cod_depositor_comments 'Adding full bibliography for 1576072--1576077.cif.'
_cod_database_code 1576072
_shelx_shelxl_version_number 2018/3
_chemical_oxdiff_formula 'C24 H18 O4 N10 Fe B2 F8'
_shelx_space_group_comment
;
The symmetry employed for this shelxl refinement is uniquely defined
by the following loop, which should always be used as a source of
symmetry information in preference to the above space-group names.
They are only intended as comments.
;
_shelx_estimated_absorpt_t_max 0.676
_shelx_estimated_absorpt_t_min 0.363
_olex2_refinement_description
;
1. Restrained distances
 O1-H1
 0.82 with sigma of 0.02
 O2-H2
 0.82 with sigma of 0.02
2. Others
 Fixed Sof: H1(0.5) H2(0.5)
3.a Aromatic/amide H refined with riding coordinates:
 C1(H1A), C2(H2A), C3(H3), C5(H5), C8(H8), C9(H9), C10(H10), C12(H12)
;
_olex2_submission_special_instructions 'No special instructions were received'
_oxdiff_exptl_absorpt_empirical_details
;
Empirical correction (ABSPACK) includes:
- Absorption correction using spherical harmonics
- Frame scaling
;
_oxdiff_exptl_absorpt_empirical_full_max 3.669
_oxdiff_exptl_absorpt_empirical_full_min 0.695

loop_
_space_group_symop_operation_xyz
'x, y, z'
'-x, y, -z+1/2'
'x+1/2, y+1/2, z'
'-x+1/2, y+1/2, -z+1/2'
'-x, -y, -z'
'x, -y, z-1/2'
'-x+1/2, -y+1/2, -z'
'x+1/2, -y+1/2, z-1/2'

loop_
_atom_site_label
_atom_site_type_symbol
_atom_site_fract_x
_atom_site_fract_y
_atom_site_fract_z
_atom_site_U_iso_or_equiv
_atom_site_adp_type
_atom_site_occupancy
_atom_site_site_symmetry_order
_atom_site_calc_flag
_atom_site_refinement_flags_posn
_atom_site_refinement_flags_adp
_atom_site_refinement_flags_occupancy
_atom_site_disorder_assembly
_atom_site_disorder_group
Fe1 Fe 0.500000 0.26954(2) 0.750000 0.01410(10) Uani 1 2 d S T P . .
O1 O 0.47784(8) 0.68733(7) 0.83925(12) 0.0233(3) Uani 1 1 d D . . . .
O2 O 0.49272(8) -0.14853(7) 0.64218(12) 0.0259(3) Uani 1 1 d D . . . .
N1 N 0.57708(8) 0.29028(8) 0.64797(12) 0.0166(3) Uani 1 1 d . . . . .
N2 N 0.58800(8) 0.37441(8) 0.62958(12) 0.0165(3) Uani 1 1 d . . . . .
N3 N 0.500000 0.38727(11) 0.750000 0.0151(4) Uani 1 2 d S T P . .
N4 N 0.41079(8) 0.24832(8) 0.58869(13) 0.0165(3) Uani 1 1 d . . . . .
N5 N 0.40016(8) 0.16403(8) 0.56060(13) 0.0171(3) Uani 1 1 d . . . . .
N6 N 0.500000 0.15092(11) 0.750000 0.0151(4) Uani 1 2 d S T P . .
C1 C 0.62378(10) 0.25139(10) 0.58643(16) 0.0195(3) Uani 1 1 d . . . . .
H1A H 0.629089 0.192550 0.582343 0.023 Uiso 1 1 calc R U . . .
C2 C 0.66439(10) 0.30930(10) 0.52804(16) 0.0226(3) Uani 1 1 d . . . . .
H2A H 0.700780 0.297056 0.478006 0.027 Uiso 1 1 calc R U . . .
C3 C 0.64114(10) 0.38639(10) 0.55749(15) 0.0197(3) Uani 1 1 d . . . . .
H3 H 0.658615 0.438453 0.532579 0.024 Uiso 1 1 calc R U . . .
C4 C 0.54487(9) 0.42926(10) 0.68652(14) 0.0163(3) Uani 1 1 d . . . . .
C5 C 0.54587(9) 0.51541(9) 0.68152(14) 0.0163(3) Uani 1 1 d . . . . .
H5 H 0.576410 0.544324 0.633625 0.020 Uiso 1 1 calc R U . . .
C6 C 0.500000 0.55790(13) 0.750000 0.0157(4) Uani 1 2 d S T P . .
C7 C 0.500000 0.65120(13) 0.750000 0.0170(4) Uani 1 2 d S T P . .
C8 C 0.35633(10) 0.28608(10) 0.49182(16) 0.0198(3) Uani 1 1 d . . . . .
H8 H 0.348769 0.344770 0.484591 0.024 Uiso 1 1 calc R U . . .
C9 C 0.31115(11) 0.22795(10) 0.40104(16) 0.0220(4) Uani 1 1 d . . . . .
H9 H 0.269039 0.239690 0.323092 0.026 Uiso 1 1 calc R U . . .
C10 C 0.34002(10) 0.15120(10) 0.44750(15) 0.0204(3) Uani 1 1 d . . . . .
H10 H 0.321583 0.098881 0.408265 0.024 Uiso 1 1 calc R U . . .
C11 C 0.44978(9) 0.10915(10) 0.65058(14) 0.0164(3) Uani 1 1 d . . . . .
C12 C 0.44926(10) 0.02313(10) 0.64263(15) 0.0180(3) Uani 1 1 d . . . . .
H12 H 0.416302 -0.005752 0.568428 0.022 Uiso 1 1 calc R U . . .
C13 C 0.500000 -0.01883(13) 0.750000 0.0172(4) Uani 1 2 d S T P . .
C14 C 0.500000 -0.11206(14) 0.750000 0.0183(5) Uani 1 2 d S T P . .
F1 F 0.65685(6) 0.05129(6) 0.65330(10) 0.0282(2) Uani 1 1 d . . . . .
F2 F 0.77327(7) 0.12816(6) 0.69496(11) 0.0346(3) Uani 1 1 d . . . . .
F3 F 0.74837(7) 0.05136(7) 0.85697(10) 0.0355(3) Uani 1 1 d . . . . .
F4 F 0.77932(6) -0.01317(6) 0.68779(11) 0.0325(3) Uani 1 1 d . . . . .
B1 B 0.73932(12) 0.05439(11) 0.72339(18) 0.0215(4) Uani 1 1 d . . . . .
H1 H 0.486(3) 0.7374(13) 0.841(4) 0.031(12) Uiso 0.5 1 d D . P . .
H2 H 0.497(3) -0.1988(13) 0.649(5) 0.047(14) Uiso 0.5 1 d D . P . .

loop_
_atom_site_aniso_label
_atom_site_aniso_U_11
_atom_site_aniso_U_22
_atom_site_aniso_U_33
_atom_site_aniso_U_23
_atom_site_aniso_U_13
_atom_site_aniso_U_12
Fe1 0.01915(19) 0.00790(17) 0.01444(18) 0.000 0.00352(13) 0.000
O1 0.0331(7) 0.0127(6) 0.0263(6) -0.0040(5) 0.0118(5) -0.0001(5)
O2 0.0419(7) 0.0126(6) 0.0224(6) -0.0040(5) 0.0078(5) 0.0011(5)
N1 0.0225(7) 0.0082(6) 0.0173(6) 0.0001(5) 0.0028(5) 0.0004(5)
N2 0.0223(7) 0.0091(6) 0.0191(6) -0.0001(5) 0.0074(5) 0.0001(5)
N3 0.0171(9) 0.0131(9) 0.0141(8) 0.000 0.0032(7) 0.000
N4 0.0226(7) 0.0088(6) 0.0180(6) 0.0009(5) 0.0054(5) -0.0009(5)
N5 0.0232(7) 0.0093(6) 0.0165(6) 0.0002(5) 0.0020(5) -0.0003(5)
N6 0.0179(9) 0.0130(9) 0.0138(8) 0.000 0.0036(7) 0.000
C1 0.0235(8) 0.0148(7) 0.0190(8) -0.0030(6) 0.0039(6) 0.0039(6)
C2 0.0256(8) 0.0210(8) 0.0229(8) -0.0008(7) 0.0098(7) 0.0038(7)
C3 0.0221(8) 0.0169(8) 0.0211(8) 0.0008(6) 0.0081(6) 0.0000(6)
C4 0.0191(8) 0.0138(7) 0.0151(7) -0.0009(6) 0.0037(6) 0.0003(6)
C5 0.0205(8) 0.0116(7) 0.0170(7) 0.0010(6) 0.0057(6) -0.0004(6)
C6 0.0192(11) 0.0100(10) 0.0160(10) 0.000 0.0016(8) 0.000
C7 0.0188(11) 0.0126(10) 0.0190(10) 0.000 0.0043(9) 0.000
C8 0.0224(8) 0.0161(7) 0.0207(8) 0.0046(6) 0.0057(6) 0.0018(6)
C9 0.0234(8) 0.0210(8) 0.0188(8) 0.0043(6) 0.0014(7) -0.0002(6)
C10 0.0231(8) 0.0181(8) 0.0173(7) -0.0014(6) 0.0017(6) -0.0026(6)
C11 0.0214(8) 0.0127(7) 0.0149(7) 0.0006(6) 0.0050(6) -0.0001(6)
C12 0.0239(8) 0.0130(7) 0.0169(7) -0.0019(6) 0.0058(6) -0.0016(6)
C13 0.0241(11) 0.0105(10) 0.0183(10) 0.000 0.0080(9) 0.000
C14 0.0216(11) 0.0114(10) 0.0212(11) 0.000 0.0050(9) 0.000
F1 0.0254(5) 0.0253(5) 0.0310(5) -0.0029(4) 0.0035(4) 0.0017(4)
F2 0.0424(6) 0.0225(5) 0.0403(6) 0.0004(5) 0.0142(5) -0.0087(5)
F3 0.0479(7) 0.0337(6) 0.0224(5) -0.0002(4) 0.0060(5) -0.0003(5)
F4 0.0272(5) 0.0245(5) 0.0403(6) -0.0123(5) 0.0009(4) 0.0032(4)
B1 0.0258(10) 0.0159(8) 0.0211(9) -0.0020(7) 0.0040(7) -0.0022(7)

loop_
_atom_type_symbol
_atom_type_description
_atom_type_scat_dispersion_real
_atom_type_scat_dispersion_imag
_atom_type_scat_source
C C 0.0181 0.0091 'International Tables Vol C Tables 4.2.6.8 and 6.1.1.4'
H H 0.0000 0.0000 'International Tables Vol C Tables 4.2.6.8 and 6.1.1.4'
B B 0.0090 0.0039 'International Tables Vol C Tables 4.2.6.8 and 6.1.1.4'
F F 0.0727 0.0534 'International Tables Vol C Tables 4.2.6.8 and 6.1.1.4'
Fe Fe -1.1336 3.1974 'International Tables Vol C Tables 4.2.6.8 and 6.1.1.4'
N N 0.0311 0.0180 'International Tables Vol C Tables 4.2.6.8 and 6.1.1.4'
O O 0.0492 0.0322 'International Tables Vol C Tables 4.2.6.8 and 6.1.1.4'

loop_
_exptl_crystal_face_index_h
_exptl_crystal_face_index_k
_exptl_crystal_face_index_l
_exptl_crystal_face_perp_dist
7 0 -7 0.0422
3 7 -5 0.0308
-5 7 5 0.0161
-2 -9 4 0.0554
1 -7 4 0.0766
5 -7 -5 0.0586
-1 7 -5 0.0574
8 4 2 0.0962
-6 0 7 0.0374
-8 -4 -3 0.1032

loop_
_geom_angle_atom_site_label_1
_geom_angle_atom_site_label_2
_geom_angle_atom_site_label_3
_geom_angle
_geom_angle_site_symmetry_1
_geom_angle_site_symmetry_3
_geom_angle_publ_flag
N1 Fe1 N1 160.51(8) 2_656 . ?
N1 Fe1 N4 91.33(5) . . ?
N1 Fe1 N4 91.33(5) 2_656 2_656 ?
N1 Fe1 N4 92.01(5) 2_656 . ?
N1 Fe1 N4 92.01(5) . 2_656 ?
N3 Fe1 N1 80.26(4) . . ?
N3 Fe1 N1 80.26(4) . 2_656 ?
N3 Fe1 N4 99.92(4) . . ?
N3 Fe1 N4 99.92(4) . 2_656 ?
N3 Fe1 N6 180.0 . . ?
N4 Fe1 N4 160.17(8) 2_656 . ?
N6 Fe1 N1 99.74(4) . 2_656 ?
N6 Fe1 N1 99.74(4) . . ?
N6 Fe1 N4 80.08(4) . 2_656 ?
N6 Fe1 N4 80.08(4) . . ?
N2 N1 Fe1 112.52(10) . . ?
C1 N1 Fe1 142.23(12) . . ?
C1 N1 N2 105.24(13) . . ?
N1 N2 C4 116.31(12) . . ?
C3 N2 N1 110.89(13) . . ?
C3 N2 C4 132.81(13) . . ?
C4 N3 Fe1 120.12(9) . . ?
C4 N3 Fe1 120.12(9) 2_656 . ?
C4 N3 C4 119.76(19) 2_656 . ?
N5 N4 Fe1 112.16(10) . . ?
C8 N4 Fe1 142.85(12) . . ?
C8 N4 N5 104.96(13) . . ?
N4 N5 C11 116.75(12) . . ?
C10 N5 N4 111.04(12) . . ?
C10 N5 C11 132.20(13) . . ?
C11 N6 Fe1 120.05(9) 2_656 . ?
C11 N6 Fe1 120.05(9) . . ?
C11 N6 C11 119.91(19) 2_656 . ?
N1 C1 C2 110.69(14) . . ?
C3 C2 C1 106.39(15) . . ?
C2 C3 N2 106.79(14) . . ?
N3 C4 N2 110.78(14) . . ?
N3 C4 C5 122.41(14) . . ?
C5 C4 N2 126.81(14) . . ?
C4 C5 C6 116.93(15) . . ?
C5 C6 C5 121.5(2) 2_656 . ?
C5 C6 C7 119.25(10) . . ?
C5 C6 C7 119.25(10) 2_656 . ?
O1 C7 O1 125.3(2) . 2_656 ?
O1 C7 C6 117.34(10) 2_656 . ?
O1 C7 C6 117.34(10) . . ?
N4 C8 C9 111.09(14) . . ?
C10 C9 C8 106.10(14) . . ?
N5 C10 C9 106.81(14) . . ?
N6 C11 N5 110.82(14) . . ?
N6 C11 C12 122.67(14) . . ?
C12 C11 N5 126.52(14) . . ?
C11 C12 C13 116.07(15) . . ?
C12 C13 C12 122.4(2) . 2_656 ?
C12 C13 C14 118.82(10) . . ?
C12 C13 C14 118.82(10) 2_656 . ?
O2 C14 O2 124.8(2) 2_656 . ?
O2 C14 C13 117.58(10) 2_656 . ?
O2 C14 C13 117.58(10) . . ?
F2 B1 F1 109.66(14) . . ?
F2 B1 F4 109.46(15) . . ?
F3 B1 F1 110.21(15) . . ?
F3 B1 F2 108.83(14) . . ?
F3 B1 F4 109.48(14) . . ?
F4 B1 F1 109.19(14) . . ?

loop_
_geom_bond_atom_site_label_1
_geom_bond_atom_site_label_2
_geom_bond_distance
_geom_bond_site_symmetry_2
_geom_bond_publ_flag
Fe1 N1 1.9651(14) 2_656 ?
Fe1 N1 1.9651(14) . ?
Fe1 N3 1.8875(18) . ?
Fe1 N4 1.9750(13) 2_656 ?
Fe1 N4 1.9750(13) . ?
Fe1 N6 1.9018(18) . ?
O1 C7 1.2615(15) . ?
O2 C14 1.2629(16) . ?
N1 N2 1.3834(17) . ?
N1 C1 1.327(2) . ?
N2 C3 1.363(2) . ?
N2 C4 1.3946(19) . ?
N3 C4 1.3418(18) 2_656 ?
N3 C4 1.3418(18) . ?
N4 N5 1.3848(18) . ?
N4 C8 1.323(2) . ?
N5 C10 1.358(2) . ?
N5 C11 1.396(2) . ?
N6 C11 1.3374(18) 2_656 ?
N6 C11 1.3374(18) . ?
C1 C2 1.408(2) . ?
C2 C3 1.362(2) . ?
C4 C5 1.383(2) . ?
C5 C6 1.3941(18) . ?
C6 C7 1.496(3) . ?
C8 C9 1.405(2) . ?
C9 C10 1.365(2) . ?
C11 C12 1.382(2) . ?
C12 C13 1.3954(18) . ?
C13 C14 1.495(3) . ?
F1 B1 1.397(2) . ?
F2 B1 1.389(2) . ?
F3 B1 1.388(2) . ?
F4 B1 1.392(2) . ?

loop_
_exptl_oxdiff_crystal_face_indexfrac_h
_exptl_oxdiff_crystal_face_indexfrac_k
_exptl_oxdiff_crystal_face_indexfrac_l
_exptl_oxdiff_crystal_face_x
_exptl_oxdiff_crystal_face_y
_exptl_oxdiff_crystal_face_z
6.6051 0.0950 -6.5105 -0.0800 -0.3383 0.9376
2.5516 7.2544 -4.9554 -0.7738 -0.1441 0.6168
-4.9441 6.6987 5.0096 -0.5720 0.1385 -0.8085
-1.9412 -8.8049 3.6815 0.8948 0.1662 -0.4143
1.4469 -7.3544 4.3495 0.8294 -0.1986 -0.5222
5.0090 -7.1893 -4.6412 0.6289 -0.1521 0.7624
-0.8106 6.5030 -5.0056 -0.7571 0.1811 0.6277
8.1629 4.3029 2.1180 -0.2199 -0.9133 -0.3427
-6.1220 0.1550 6.6245 0.0672 0.2847 -0.9562
-7.6670 -4.2864 -2.5840 0.2136 0.8868 0.4097
